data_7200702
loop_
_publ_author_name
'Cao, Xin-Yi'
'Yao, Yuan-Gen'
'Batten, Stuart R.'
'Ma, En'
'Qin, Ye-Yan'
'Zhang, Jian'
'Zhang, Rui-Bo'
'Cheng, Jian-Kai'

_publ_section_title
;
 Unusual parallel entanglement of metal--organic 2D frameworks with
 coexistence of polyrotaxane, polycatenane and interdigitation
;
_journal_issue 6
_journal_name_full CrystEngComm
_journal_page_first 1030
_journal_paper_doi 10.1039/b820600g
_journal_volume 11
_journal_year 2009
_chemical_formula_sum 'C27 H20 N O6 Zn'
_chemical_formula_weight 519.83
_chemical_name_systematic
;
?
;
_space_group_IT_number 14
_symmetry_cell_setting monoclinic
_symmetry_space_group_name_Hall '-P 2ybc'
_symmetry_space_group_name_H-M 'P 1 21/c 1'
_atom_sites_solution_hydrogens geom
_atom_sites_solution_primary direct
_atom_sites_solution_secondary difmap
_audit_creation_method SHELXL-97
_cell_angle_alpha 90.00
_cell_angle_beta 104.325(3)
_cell_angle_gamma 90.00
_cell_formula_units_Z 4
_cell_length_a 8.0814(8)
_cell_length_b 10.5680(8)
_cell_length_c 28.972(3)
_cell_measurement_reflns_used 4935
_cell_measurement_temperature 293(2)
_cell_measurement_theta_max 27.4835
_cell_measurement_theta_min 2.0591
_cell_volume 2397.4(4)
_computing_cell_refinement 'Bruker XSCANS'
_computing_data_collection 'Bruker XSCANS'
_computing_data_reduction 'Bruker SHELXTL'
_computing_molecular_graphics 'Bruker SHELXTL'
_computing_publication_material 'Bruker SHELXTL'
_computing_structure_refinement 'SHELXL-97 (Sheldrick, 1997)'
_computing_structure_solution 'SHELXS-97 (Sheldrick, 1990)'
_diffrn_ambient_temperature 293(2)
_diffrn_detector_area_resol_mean none
_diffrn_measured_fraction_theta_full 0.971
_diffrn_measured_fraction_theta_max 0.971
_diffrn_measurement_device_type 'Bruker P4'
_diffrn_measurement_method '\w scans'
_diffrn_radiation_monochromator graphite
_diffrn_radiation_source 'fine-focus sealed tube'
_diffrn_radiation_type MoK\a
_diffrn_radiation_wavelength 0.71073
_diffrn_reflns_av_R_equivalents 0.0400
_diffrn_reflns_av_sigmaI/netI 0.0423
_diffrn_reflns_limit_h_max 9
_diffrn_reflns_limit_h_min -10
_diffrn_reflns_limit_k_max 13
_diffrn_reflns_limit_k_min -13
_diffrn_reflns_limit_l_max 37
_diffrn_reflns_limit_l_min -27
_diffrn_reflns_number 17737
_diffrn_reflns_theta_full 27.48
_diffrn_reflns_theta_max 27.48
_diffrn_reflns_theta_min 2.06
_diffrn_standards_interval_count 0
_diffrn_standards_interval_time .
_diffrn_standards_number 0
_exptl_absorpt_coefficient_mu 1.067
_exptl_absorpt_correction_T_max 1.0000
_exptl_absorpt_correction_T_min 0.8268
_exptl_absorpt_correction_type multi-scan
_exptl_crystal_colour White
_exptl_crystal_density_diffrn 1.440
_exptl_crystal_density_method 'not measured'
_exptl_crystal_description Prism
_exptl_crystal_F_000 1068
_exptl_crystal_size_max 0.3000
_exptl_crystal_size_mid 0.2000
_exptl_crystal_size_min 0.1000
_refine_diff_density_max 0.567
_refine_diff_density_min -0.389
_refine_diff_density_rms 0.067
_refine_ls_extinction_method none
_refine_ls_goodness_of_fit_ref 1.048
_refine_ls_hydrogen_treatment constr
_refine_ls_matrix_type full
_refine_ls_number_parameters 316
_refine_ls_number_reflns 5348
_refine_ls_number_restraints 0
_refine_ls_restrained_S_all 1.048
_refine_ls_R_factor_all 0.0724
_refine_ls_R_factor_gt 0.0558
_refine_ls_shift/su_max 0.012
_refine_ls_shift/su_mean 0.003
_refine_ls_structure_factor_coef Fsqd
_refine_ls_weighting_details 'calc w=1/[\s^2^(Fo^2^)+(0.0501P)^2^+2.9504P] where P=(Fo^2^+2Fc^2^)/3'
_refine_ls_weighting_scheme calc
_refine_ls_wR_factor_gt 0.1175
_refine_ls_wR_factor_ref 0.1274
_reflns_number_gt 4424
_reflns_number_total 5348
_reflns_threshold_expression >2sigma(I)
_cod_data_source_file b820600g.txt
_cod_data_source_block a
_cod_depositor_comments
;
The following automatic conversions were performed:
'_symmetry_cell_setting' value 'Monoclinic' changed to 'monoclinic'
according to '/home/saulius/struct/CIF-dictionaries/cif_core.dic'
dictionary named 'cif_core.dic' version 2.4.1 from
2010-06-29.

'_exptl_absorpt_correction_type' value 'Multi-scan' changed
to 'multi-scan' according to
'/home/saulius/struct/CIF-dictionaries/cif_core.dic' dictionary named
'cif_core.dic' version 2.4.1 from 2010-06-29.

Automatic conversion script
Id: cif_fix_enum 1527 2010-12-29 10:47:43Z saulius 
;
_cod_original_sg_symbol_H-M P21/c
_cod_database_code 7200702

loop_
_symmetry_equiv_pos_as_xyz
'x, y, z'
'-x, y+1/2, -z+1/2'
'-x, -y, -z'
'x, -y-1/2, z-1/2'

loop_
_atom_site_label
_atom_site_type_symbol
_atom_site_fract_x
_atom_site_fract_y
_atom_site_fract_z
_atom_site_U_iso_or_equiv
_atom_site_adp_type
_atom_site_occupancy
_atom_site_symmetry_multiplicity
_atom_site_calc_flag
_atom_site_refinement_flags
_atom_site_disorder_assembly
_atom_site_disorder_group
Zn1 Zn 0.84216(5) 0.56581(3) -0.026146(13) 0.02990(12) Uani 1 1 d . . .
O1 O 0.8029(4) 0.4835(2) 0.03456(9) 0.0506(7) Uani 1 1 d . . .
O2 O 1.0354(3) 0.3839(2) 0.07719(9) 0.0451(6) Uani 1 1 d . . .
O3 O 0.0162(3) -0.3168(2) 0.02056(10) 0.0525(7) Uani 1 1 d . . .
O4 O 0.2481(3) -0.4102(2) 0.06473(9) 0.0444(6) Uani 1 1 d . . .
O5 O 0.5192(3) 0.3199(2) 0.20999(8) 0.0410(6) Uani 1 1 d . . .
O6 O 0.1901(3) 0.0966(2) 0.17971(9) 0.0461(6) Uani 1 1 d . . .
N1 N 0.6703(3) 0.7101(2) -0.02775(10) 0.0342(6) Uani 1 1 d . . .
C1 C 0.8835(5) 0.4230(3) 0.07070(12) 0.0377(8) Uani 1 1 d . . .
C2 C 0.7892(4) 0.3959(3) 0.10786(11) 0.0335(7) Uani 1 1 d . . .
C3 C 0.8571(4) 0.3202(3) 0.14759(12) 0.0399(8) Uani 1 1 d . . .
H3A H 0.9655 0.2854 0.1516 0.048 Uiso 1 1 calc R . .
C4 C 0.7651(5) 0.2965(3) 0.18100(13) 0.0409(8) Uani 1 1 d . . .
H4A H 0.8120 0.2464 0.2074 0.049 Uiso 1 1 calc R . .
C5 C 0.6029(4) 0.3472(3) 0.17533(11) 0.0340(7) Uani 1 1 d . . .
C6 C 0.5339(4) 0.4237(3) 0.13628(12) 0.0395(8) Uani 1 1 d . . .
H6A H 0.4258 0.4588 0.1324 0.047 Uiso 1 1 calc R . .
C7 C 0.6279(4) 0.4466(3) 0.10349(12) 0.0380(7) Uani 1 1 d . . .
H7A H 0.5814 0.4979 0.0774 0.046 Uiso 1 1 calc R . .
C8 C 0.3460(4) 0.3639(3) 0.20157(13) 0.0395(8) Uani 1 1 d . . .
H8A H 0.2773 0.3264 0.1726 0.047 Uiso 1 1 calc R . .
H8B H 0.3427 0.4552 0.1977 0.047 Uiso 1 1 calc R . .
C9 C 0.2755(4) 0.3280(3) 0.24296(12) 0.0376(8) Uani 1 1 d . . .
C10 C 0.2297(5) 0.4233(4) 0.27016(16) 0.0538(10) Uani 1 1 d . . .
H10A H 0.2442 0.5073 0.2624 0.065 Uiso 1 1 calc R . .
C11 C 0.1631(7) 0.3968(5) 0.30851(19) 0.0742(15) Uani 1 1 d . . .
H11A H 0.1333 0.4624 0.3263 0.089 Uiso 1 1 calc R . .
C12 C 0.1410(7) 0.2740(5) 0.32039(17) 0.0739(14) Uani 1 1 d . . .
H12A H 0.0977 0.2557 0.3465 0.089 Uiso 1 1 calc R . .
C13 C 0.1835(6) 0.1763(4) 0.29323(15) 0.0566(11) Uani 1 1 d . . .
H13A H 0.1656 0.0928 0.3010 0.068 Uiso 1 1 calc R . .
C14 C 0.2523(5) 0.2014(3) 0.25467(12) 0.0387(7) Uani 1 1 d . . .
C15 C 0.2984(5) 0.0918(3) 0.22698(13) 0.0434(8) Uani 1 1 d . . .
H15A H 0.4172 0.0977 0.2259 0.052 Uiso 1 1 calc R . .
H15B H 0.2820 0.0125 0.2421 0.052 Uiso 1 1 calc R . .
C16 C 0.1941(5) -0.0051(3) 0.15050(12) 0.0376(8) Uani 1 1 d . . .
C17 C 0.0698(5) -0.0043(3) 0.10787(12) 0.0410(8) Uani 1 1 d . . .
H17A H -0.0046 0.0640 0.1001 0.049 Uiso 1 1 calc R . .
C18 C 0.0571(5) -0.1052(3) 0.07709(13) 0.0403(8) Uani 1 1 d . . .
H18A H -0.0277 -0.1050 0.0487 0.048 Uiso 1 1 calc R . .
C19 C 0.1691(4) -0.2076(3) 0.08768(12) 0.0333(7) Uani 1 1 d . . .
C20 C 0.2937(5) -0.2051(3) 0.12987(13) 0.0421(8) Uani 1 1 d . . .
H20A H 0.3701 -0.2723 0.1373 0.051 Uiso 1 1 calc R . .
C21 C 0.3080(5) -0.1047(3) 0.16159(13) 0.0450(9) Uani 1 1 d . . .
H21A H 0.3929 -0.1046 0.1899 0.054 Uiso 1 1 calc R . .
C22 C 0.1429(4) -0.3196(3) 0.05534(13) 0.0379(8) Uani 1 1 d . . .
C23 C 0.5827(7) 0.7171(4) 0.0041(2) 0.0816(18) Uani 1 1 d . . .
H23A H 0.5654 0.6433 0.0198 0.098 Uiso 1 1 calc R . .
C24 C 0.5135(7) 0.8287(4) 0.0160(2) 0.085(2) Uani 1 1 d . . .
H24A H 0.4535 0.8286 0.0396 0.102 Uiso 1 1 calc R . .
C25 C 0.5329(4) 0.9386(3) -0.00658(13) 0.0372(8) Uani 1 1 d . . .
C26 C 0.6141(7) 0.9275(3) -0.04233(17) 0.0673(14) Uani 1 1 d . . .
H26A H 0.6249 0.9979 -0.0606 0.081 Uiso 1 1 calc R . .
C27 C 0.6802(7) 0.8132(4) -0.05166(16) 0.0641(13) Uani 1 1 d . . .
H27A H 0.7350 0.8092 -0.0763 0.077 Uiso 1 1 calc R . .

loop_
_atom_site_aniso_label
_atom_site_aniso_U_11
_atom_site_aniso_U_22
_atom_site_aniso_U_33
_atom_site_aniso_U_23
_atom_site_aniso_U_13
_atom_site_aniso_U_12
Zn1 0.0321(2) 0.02451(19) 0.0356(2) 0.00016(14) 0.01316(15) 0.00855(14)
O1 0.0681(18) 0.0449(14) 0.0504(16) 0.0167(12) 0.0367(14) 0.0236(13)
O2 0.0425(15) 0.0529(15) 0.0461(15) 0.0029(11) 0.0227(11) 0.0059(12)
O3 0.0411(15) 0.0512(16) 0.0607(17) -0.0259(12) 0.0043(13) 0.0049(12)
O4 0.0512(15) 0.0284(12) 0.0514(15) -0.0069(10) 0.0083(12) 0.0058(10)
O5 0.0362(13) 0.0527(15) 0.0383(13) 0.0082(11) 0.0172(10) 0.0065(11)
O6 0.0609(17) 0.0348(13) 0.0379(13) -0.0087(10) 0.0033(12) 0.0124(11)
N1 0.0362(15) 0.0263(13) 0.0445(16) 0.0028(11) 0.0181(12) 0.0094(11)
C1 0.048(2) 0.0293(16) 0.0408(19) -0.0010(14) 0.0204(16) 0.0026(14)
C2 0.0363(18) 0.0326(16) 0.0345(17) 0.0005(13) 0.0144(14) 0.0033(13)
C3 0.0351(18) 0.0422(19) 0.045(2) 0.0050(15) 0.0156(15) 0.0095(14)
C4 0.042(2) 0.0428(19) 0.0402(19) 0.0115(15) 0.0145(15) 0.0106(15)
C5 0.0356(17) 0.0375(17) 0.0319(17) 0.0003(13) 0.0141(13) 0.0004(14)
C6 0.0310(17) 0.048(2) 0.0411(19) 0.0060(15) 0.0119(14) 0.0085(15)
C7 0.0340(18) 0.0457(19) 0.0355(18) 0.0075(14) 0.0109(14) 0.0062(15)
C8 0.0348(18) 0.0404(19) 0.047(2) 0.0024(15) 0.0174(15) 0.0052(14)
C9 0.0343(18) 0.0413(18) 0.0422(19) -0.0087(14) 0.0191(14) -0.0006(14)
C10 0.055(2) 0.047(2) 0.069(3) -0.0148(19) 0.033(2) 0.0000(18)
C11 0.084(4) 0.078(3) 0.079(3) -0.027(3) 0.055(3) 0.000(3)
C12 0.089(4) 0.089(4) 0.064(3) -0.008(3) 0.056(3) -0.003(3)
C13 0.066(3) 0.062(3) 0.050(2) 0.0045(19) 0.029(2) -0.005(2)
C14 0.0387(18) 0.0455(19) 0.0336(17) -0.0046(14) 0.0123(14) 0.0025(15)
C15 0.049(2) 0.0385(19) 0.041(2) -0.0024(14) 0.0087(16) 0.0065(15)
C16 0.044(2) 0.0291(16) 0.0405(19) -0.0051(13) 0.0125(15) 0.0041(14)
C17 0.042(2) 0.0361(18) 0.044(2) -0.0030(14) 0.0088(15) 0.0146(15)
C18 0.043(2) 0.0352(17) 0.0406(19) -0.0004(14) 0.0062(15) 0.0076(15)
C19 0.0339(17) 0.0291(15) 0.0390(18) -0.0025(13) 0.0132(14) 0.0017(13)
C20 0.041(2) 0.0319(17) 0.052(2) -0.0018(15) 0.0082(16) 0.0104(14)
C21 0.044(2) 0.0394(19) 0.046(2) -0.0076(15) -0.0002(16) 0.0082(15)
C22 0.0371(18) 0.0297(17) 0.050(2) -0.0052(14) 0.0172(16) -0.0016(14)
C23 0.118(4) 0.035(2) 0.129(4) 0.033(2) 0.101(4) 0.037(2)
C24 0.125(5) 0.039(2) 0.133(5) 0.030(3) 0.108(4) 0.034(3)
C25 0.0365(18) 0.0249(15) 0.057(2) 0.0051(14) 0.0251(16) 0.0095(13)
C26 0.117(4) 0.0292(19) 0.080(3) 0.0188(19) 0.069(3) 0.025(2)
C27 0.108(4) 0.0344(19) 0.070(3) 0.0123(19) 0.061(3) 0.024(2)

loop_
_atom_type_symbol
_atom_type_description
_atom_type_scat_dispersion_real
_atom_type_scat_dispersion_imag
_atom_type_scat_source
C C 0.0033 0.0016 'International Tables Vol C Tables 4.2.6.8 and 6.1.1.4'
H H 0.0000 0.0000 'International Tables Vol C Tables 4.2.6.8 and 6.1.1.4'
N N 0.0061 0.0033 'International Tables Vol C Tables 4.2.6.8 and 6.1.1.4'
O O 0.0106 0.0060 'International Tables Vol C Tables 4.2.6.8 and 6.1.1.4'
Zn Zn 0.2839 1.4301 'International Tables Vol C Tables 4.2.6.8 and 6.1.1.4'

loop_
_geom_angle_atom_site_label_1
_geom_angle_atom_site_label_2
_geom_angle_atom_site_label_3
_geom_angle
_geom_angle_site_symmetry_1
_geom_angle_site_symmetry_3
_geom_angle_publ_flag
O4 Zn1 O2 89.10(11) 3_655 3_765 ?
O4 Zn1 N1 116.22(11) 3_655 . ?
O2 Zn1 N1 103.67(10) 3_765 . ?
O4 Zn1 O1 91.03(11) 3_655 . ?
O2 Zn1 O1 159.13(10) 3_765 . ?
N1 Zn1 O1 94.97(10) . . ?
O4 Zn1 O3 158.46(10) 3_655 1_665 ?
O2 Zn1 O3 86.88(11) 3_765 1_665 ?
N1 Zn1 O3 85.27(11) . 1_665 ?
O1 Zn1 O3 85.36(12) . 1_665 ?
O4 Zn1 Zn1 92.75(7) 3_655 3_765 ?
O2 Zn1 Zn1 88.99(7) 3_765 3_765 ?
N1 Zn1 Zn1 148.12(8) . 3_765 ?
O1 Zn1 Zn1 70.15(8) . 3_765 ?
O3 Zn1 Zn1 66.05(7) 1_665 3_765 ?
C1 O1 Zn1 140.1(2) . . ?
C1 O2 Zn1 115.7(2) . 3_765 ?
C22 O3 Zn1 142.4(2) . 1_445 ?
C22 O4 Zn1 111.5(2) . 3_655 ?
C5 O5 C8 116.3(3) . . ?
C16 O6 C15 117.4(3) . . ?
C23 N1 C27 116.5(3) . . ?
C23 N1 Zn1 120.7(2) . . ?
C27 N1 Zn1 120.1(3) . . ?
O1 C1 O2 124.9(3) . . ?
O1 C1 C2 116.4(3) . . ?
O2 C1 C2 118.7(3) . . ?
C7 C2 C3 117.7(3) . . ?
C7 C2 C1 119.8(3) . . ?
C3 C2 C1 122.5(3) . . ?
C4 C3 C2 120.7(3) . . ?
C4 C3 H3A 119.6 . . ?
C2 C3 H3A 119.6 . . ?
C3 C4 C5 120.2(3) . . ?
C3 C4 H4A 119.9 . . ?
C5 C4 H4A 119.9 . . ?
O5 C5 C4 117.0(3) . . ?
O5 C5 C6 123.1(3) . . ?
C4 C5 C6 119.9(3) . . ?
C7 C6 C5 119.0(3) . . ?
C7 C6 H6A 120.5 . . ?
C5 C6 H6A 120.5 . . ?
C6 C7 C2 122.4(3) . . ?
C6 C7 H7A 118.8 . . ?
C2 C7 H7A 118.8 . . ?
O5 C8 C9 109.2(3) . . ?
O5 C8 H8A 109.8 . . ?
C9 C8 H8A 109.8 . . ?
O5 C8 H8B 109.8 . . ?
C9 C8 H8B 109.8 . . ?
H8A C8 H8B 108.3 . . ?
C10 C9 C14 119.0(3) . . ?
C10 C9 C8 118.6(3) . . ?
C14 C9 C8 122.4(3) . . ?
C11 C10 C9 121.6(4) . . ?
C11 C10 H10A 119.2 . . ?
C9 C10 H10A 119.2 . . ?
C10 C11 C12 119.9(4) . . ?
C10 C11 H11A 120.1 . . ?
C12 C11 H11A 120.1 . . ?
C11 C12 C13 119.8(4) . . ?
C11 C12 H12A 120.1 . . ?
C13 C12 H12A 120.1 . . ?
C14 C13 C12 121.1(4) . . ?
C14 C13 H13A 119.5 . . ?
C12 C13 H13A 119.5 . . ?
C9 C14 C13 118.7(3) . . ?
C9 C14 C15 122.6(3) . . ?
C13 C14 C15 118.8(3) . . ?
O6 C15 C14 108.0(3) . . ?
O6 C15 H15A 110.1 . . ?
C14 C15 H15A 110.1 . . ?
O6 C15 H15B 110.1 . . ?
C14 C15 H15B 110.1 . . ?
H15A C15 H15B 108.4 . . ?
O6 C16 C17 114.9(3) . . ?
O6 C16 C21 124.6(3) . . ?
C17 C16 C21 120.4(3) . . ?
C18 C17 C16 119.6(3) . . ?
C18 C17 H17A 120.2 . . ?
C16 C17 H17A 120.2 . . ?
C17 C18 C19 121.2(3) . . ?
C17 C18 H18A 119.4 . . ?
C19 C18 H18A 119.4 . . ?
C20 C19 C18 118.2(3) . . ?
C20 C19 C22 122.1(3) . . ?
C18 C19 C22 119.6(3) . . ?
C19 C20 C21 121.6(3) . . ?
C19 C20 H20A 119.2 . . ?
C21 C20 H20A 119.2 . . ?
C20 C21 C16 119.1(3) . . ?
C20 C21 H21A 120.5 . . ?
C16 C21 H21A 120.5 . . ?
O3 C22 O4 124.4(3) . . ?
O3 C22 C19 116.7(3) . . ?
O4 C22 C19 118.8(3) . . ?
N1 C23 C24 123.4(4) . . ?
N1 C23 H23A 118.3 . . ?
C24 C23 H23A 118.3 . . ?
C25 C24 C23 120.3(4) . . ?
C25 C24 H24A 119.9 . . ?
C23 C24 H24A 119.9 . . ?
C26 C25 C24 115.3(3) . . ?
C26 C25 C25 122.7(4) . 3_675 ?
C24 C25 C25 122.0(4) . 3_675 ?
C25 C26 C27 120.6(3) . . ?
C25 C26 H26A 119.7 . . ?
C27 C26 H26A 119.7 . . ?
N1 C27 C26 123.5(4) . . ?
N1 C27 H27A 118.3 . . ?
C26 C27 H27A 118.3 . . ?

loop_
_geom_bond_atom_site_label_1
_geom_bond_atom_site_label_2
_geom_bond_distance
_geom_bond_site_symmetry_2
_geom_bond_publ_flag
Zn1 O4 2.020(2) 3_655 ?
Zn1 O2 2.042(2) 3_765 ?
Zn1 N1 2.056(2) . ?
Zn1 O1 2.056(2) . ?
Zn1 O3 2.099(2) 1_665 ?
Zn1 Zn1 2.9707(7) 3_765 ?
O1 C1 1.262(4) . ?
O2 C1 1.264(4) . ?
O2 Zn1 2.042(2) 3_765 ?
O3 C22 1.246(4) . ?
O3 Zn1 2.099(2) 1_445 ?
O4 C22 1.265(4) . ?
O4 Zn1 2.020(2) 3_655 ?
O5 C5 1.373(4) . ?
O5 C8 1.437(4) . ?
O6 C16 1.373(4) . ?
O6 C15 1.432(4) . ?
N1 C23 1.297(5) . ?
N1 C27 1.304(4) . ?
C1 C2 1.493(5) . ?
C2 C7 1.386(5) . ?
C2 C3 1.397(5) . ?
C3 C4 1.382(5) . ?
C3 H3A 0.9300 . ?
C4 C5 1.388(5) . ?
C4 H4A 0.9300 . ?
C5 C6 1.390(5) . ?
C6 C7 1.376(5) . ?
C6 H6A 0.9300 . ?
C7 H7A 0.9300 . ?
C8 C9 1.498(5) . ?
C8 H8A 0.9700 . ?
C8 H8B 0.9700 . ?
C9 C10 1.385(5) . ?
C9 C14 1.404(5) . ?
C10 C11 1.378(6) . ?
C10 H10A 0.9300 . ?
C11 C12 1.366(7) . ?
C11 H11A 0.9300 . ?
C12 C13 1.392(6) . ?
C12 H12A 0.9300 . ?
C13 C14 1.391(5) . ?
C13 H13A 0.9300 . ?
C14 C15 1.507(5) . ?
C15 H15A 0.9700 . ?
C15 H15B 0.9700 . ?
C16 C17 1.386(5) . ?
C16 C21 1.383(5) . ?
C17 C18 1.377(5) . ?
C17 H17A 0.9300 . ?
C18 C19 1.396(4) . ?
C18 H18A 0.9300 . ?
C19 C20 1.378(5) . ?
C19 C22 1.492(4) . ?
C20 C21 1.390(5) . ?
C20 H20A 0.9300 . ?
C21 H21A 0.9300 . ?
C23 C24 1.386(5) . ?
C23 H23A 0.9300 . ?
C24 C25 1.361(5) . ?
C24 H24A 0.9300 . ?
C25 C26 1.361(5) . ?
C25 C25 1.488(6) 3_675 ?
C26 C27 1.375(5) . ?
C26 H26A 0.9300 . ?
C27 H27A 0.9300 . ?
